data_1570725
loop_
_publ_author_name
'Morteza Najarian, Amin'
'Dinic, Filip'
'Chen, Hao'
'Sabatini, Randy'
'Zheng, Chao'
'Lough, Alan J.'
'Maris, Thierry'
'Saidaminov, Makhsud I.'
'Garcia de Arquer, F. Pelayo'
'Voznyy, Oleksandr'
'Hoogland, Sjoerd'
'Sargent, Edward H.'

_publ_section_title
;
 Homomeric Chains of intermolecular bonds scaffold octahedral germanium
 perovskites
;
_journal_name_full Nature
_journal_page_first 328
_journal_page_last 335
_journal_paper_doi 10.1038/s41586-023-06209-y
_journal_volume 620
_journal_year 2023
_chemical_formula_moiety 'Ge I4, 2(C7 H9 Cl N)'
_chemical_formula_sum 'C14 H18 Cl2 Ge I4 N2'
_chemical_formula_weight 865.39
_chemical_name_systematic
;       
catena-[bis((3-chlorophenyl)methanaminium) 
bis(m-iodo)-bis(iodo)-germanium(ii)]
;
_space_group_crystal_system monoclinic
_space_group_IT_number 14
_space_group_name_Hall '-P 2ybc'
_space_group_name_H-M_alt 'P 1 21/c 1'
_atom_sites_solution_hydrogens geom
_atom_sites_solution_primary direct
_audit_creation_method SHELXL-2019/1
_cell_angle_alpha 90
_cell_angle_beta 99.694(5)
_cell_angle_gamma 90
_cell_formula_units_Z 2
_cell_length_a 17.264(3)
_cell_length_b 8.1402(12)
_cell_length_c 8.3591(12)
_cell_measurement_reflns_used 9714
_cell_measurement_temperature 150(2)
_cell_measurement_theta_max 27.38
_cell_measurement_theta_min 2.39
_cell_volume 1158.0(3)
_computing_cell_refinement APEX4
_computing_data_collection 'APEX4 (Bruker AXS, 2021)'
_computing_data_reduction APEX4
_computing_molecular_graphics 'PLATON (Spek, 2009)'
_computing_publication_material 'SHELXTL (Sheldrick, 2008)'
_computing_structure_refinement 'SHELXL-2019/1 (Sheldrick, 2015b)'
_computing_structure_solution 'SHELXT 2018/2 (Sheldrick, 2015a)'
_diffrn_ambient_temperature 150(2)
_diffrn_measured_fraction_theta_full 0.996
_diffrn_measured_fraction_theta_max 0.997
_diffrn_measurement_device_type 'Bruker Kappa APEX-DUO CMOS PHOTON'
_diffrn_measurement_method '\f and \w scans'
_diffrn_radiation_type MoK\a
_diffrn_radiation_wavelength 0.71073
_diffrn_reflns_av_R_equivalents 0.0341
_diffrn_reflns_av_unetI/netI 0.0207
_diffrn_reflns_Laue_measured_fraction_full 0.996
_diffrn_reflns_Laue_measured_fraction_max 0.997
_diffrn_reflns_limit_h_max 22
_diffrn_reflns_limit_h_min -22
_diffrn_reflns_limit_k_max 10
_diffrn_reflns_limit_k_min -10
_diffrn_reflns_limit_l_max 10
_diffrn_reflns_limit_l_min -10
_diffrn_reflns_number 20846
_diffrn_reflns_point_group_measured_fraction_full 0.996
_diffrn_reflns_point_group_measured_fraction_max 0.997
_diffrn_reflns_theta_full 25.242
_diffrn_reflns_theta_max 27.399
_diffrn_reflns_theta_min 2.394
_diffrn_source 'sealed tube with Bruker Triumph monochromator'
_exptl_absorpt_coefficient_mu 6.886
_exptl_absorpt_correction_T_max 0.7456
_exptl_absorpt_correction_T_min 0.5382
_exptl_absorpt_correction_type multi-scan
_exptl_absorpt_process_details 'SADABS (Krause et al., 2015)'
_exptl_crystal_colour red
_exptl_crystal_density_diffrn 2.482
_exptl_crystal_description Shard
_exptl_crystal_F_000 788
_exptl_crystal_size_max 0.200
_exptl_crystal_size_mid 0.140
_exptl_crystal_size_min 0.030
_refine_diff_density_max 0.438
_refine_diff_density_min -0.494
_refine_diff_density_rms 0.091
_refine_ls_extinction_coef .
_refine_ls_extinction_method none
_refine_ls_goodness_of_fit_ref 1.095
_refine_ls_hydrogen_treatment constr
_refine_ls_matrix_type full
_refine_ls_number_parameters 107
_refine_ls_number_reflns 2632
_refine_ls_number_restraints 0
_refine_ls_restrained_S_all 1.095
_refine_ls_R_factor_all 0.0217
_refine_ls_R_factor_gt 0.0173
_refine_ls_shift/su_max 0.002
_refine_ls_shift/su_mean 0.000
_refine_ls_structure_factor_coef Fsqd
_refine_ls_weighting_details 'w=1/[\s^2^(Fo^2^)+(0.0025P)^2^+1.5535P] where P=(Fo^2^+2Fc^2^)/3'
_refine_ls_weighting_scheme calc
_refine_ls_wR_factor_gt 0.0331
_refine_ls_wR_factor_ref 0.0339
_reflns_Friedel_coverage 0.000
_reflns_Friedel_fraction_full .
_reflns_Friedel_fraction_max .
_reflns_number_gt 2387
_reflns_number_total 2632
_reflns_threshold_expression 'I > 2\s(I)'
_cod_data_source_file 01-_3Cl-PMA_2GeI4.cif
_cod_data_source_block 3cl-pma
_cod_original_sg_symbol_H-M 'P 21/c'
_cod_database_code 1570725

loop_
_space_group_symop_id
_space_group_symop_operation_xyz
1 'x, y, z'
2 '-x, y+1/2, -z+1/2'
3 '-x, -y, -z'
4 'x, -y-1/2, z-1/2'

loop_
_atom_site_label
_atom_site_type_symbol
_atom_site_fract_x
_atom_site_fract_y
_atom_site_fract_z
_atom_site_U_iso_or_equiv
_atom_site_adp_type
_atom_site_occupancy
_atom_site_site_symmetry_order
_atom_site_calc_flag
_atom_site_refinement_flags_posn
_atom_site_refinement_flags_adp
_atom_site_refinement_flags_occupancy
_atom_site_disorder_assembly
_atom_site_disorder_group
Ge1 Ge 0.500000 0.500000 0.500000 0.02145(9) Uani 1 2 d S . P . .
I1 I 0.67520(2) 0.45126(2) 0.57023(2) 0.02133(5) Uani 1 1 d . . . . .
I2 I 0.52256(2) 0.70487(2) 0.21485(2) 0.01984(5) Uani 1 1 d . . . . .
Cl1 Cl 0.93602(5) 0.33974(11) 0.41447(10) 0.0432(2) Uani 1 1 d . . . . .
N1 N 0.65704(13) 0.0158(3) 0.5047(3) 0.0252(5) Uani 1 1 d . . . . .
H1A H 0.614439 -0.022184 0.544259 0.038 Uiso 1 1 calc R U . . .
H1B H 0.653783 -0.015896 0.399353 0.038 Uiso 1 1 calc R U . . .
H1C H 0.658321 0.127446 0.510626 0.038 Uiso 1 1 calc R U . . .
C1 C 0.80000(16) -0.0306(3) 0.5161(3) 0.0222(6) Uani 1 1 d . . . . .
C2 C 0.83379(16) 0.1246(3) 0.5090(3) 0.0228(6) Uani 1 1 d . . . . .
H2A H 0.815331 0.215435 0.563237 0.027 Uiso 1 1 calc R U . . .
C3 C 0.89450(17) 0.1439(4) 0.4219(3) 0.0277(6) Uani 1 1 d . . . . .
C4 C 0.92308(18) 0.0142(4) 0.3432(3) 0.0358(7) Uani 1 1 d . . . . .
H4A H 0.964741 0.030491 0.283746 0.043 Uiso 1 1 calc R U . . .
C5 C 0.89028(19) -0.1399(4) 0.3520(4) 0.0385(8) Uani 1 1 d . . . . .
H5A H 0.909718 -0.230326 0.298776 0.046 Uiso 1 1 calc R U . . .
C6 C 0.82889(18) -0.1632(4) 0.4385(3) 0.0313(7) Uani 1 1 d . . . . .
H6A H 0.806732 -0.269384 0.444706 0.038 Uiso 1 1 calc R U . . .
C7 C 0.73080(16) -0.0535(4) 0.6036(3) 0.0261(6) Uani 1 1 d . . . . .
H7A H 0.723374 -0.171951 0.623058 0.031 Uiso 1 1 calc R U . . .
H7B H 0.741550 0.002550 0.710107 0.031 Uiso 1 1 calc R U . . .

loop_
_atom_site_aniso_label
_atom_site_aniso_U_11
_atom_site_aniso_U_22
_atom_site_aniso_U_33
_atom_site_aniso_U_23
_atom_site_aniso_U_13
_atom_site_aniso_U_12
Ge1 0.0234(2) 0.0203(2) 0.01986(18) 0.00091(15) 0.00158(15) 0.00338(16)
I1 0.01785(9) 0.02217(9) 0.02393(8) -0.00155(7) 0.00335(6) 0.00171(7)
I2 0.02550(10) 0.01646(8) 0.01845(8) 0.00428(6) 0.00623(6) 0.00112(7)
Cl1 0.0375(5) 0.0515(5) 0.0406(4) 0.0076(4) 0.0063(3) -0.0177(4)
N1 0.0231(13) 0.0248(12) 0.0286(11) 0.0011(10) 0.0066(10) -0.0035(10)
C1 0.0199(14) 0.0276(14) 0.0175(11) 0.0034(11) -0.0016(10) 0.0042(11)
C2 0.0202(14) 0.0257(14) 0.0219(12) 0.0003(11) 0.0016(10) 0.0038(11)
C3 0.0203(14) 0.0388(17) 0.0229(13) 0.0019(12) 0.0002(11) -0.0012(12)
C4 0.0218(16) 0.063(2) 0.0235(13) -0.0070(14) 0.0061(12) 0.0020(15)
C5 0.0329(18) 0.048(2) 0.0338(16) -0.0132(15) 0.0028(14) 0.0147(15)
C6 0.0317(17) 0.0301(16) 0.0287(14) -0.0040(12) -0.0055(13) 0.0038(13)
C7 0.0262(15) 0.0277(15) 0.0242(13) 0.0066(11) 0.0033(11) 0.0017(12)

loop_
_atom_type_symbol
_atom_type_description
_atom_type_scat_dispersion_real
_atom_type_scat_dispersion_imag
_atom_type_scat_source
C C 0.0033 0.0016 'International Tables Vol C Tables 4.2.6.8 and 6.1.1.4'
H H 0.0000 0.0000 'International Tables Vol C Tables 4.2.6.8 and 6.1.1.4'
N N 0.0061 0.0033 'International Tables Vol C Tables 4.2.6.8 and 6.1.1.4'
Cl Cl 0.1484 0.1585 'International Tables Vol C Tables 4.2.6.8 and 6.1.1.4'
Ge Ge 0.1547 1.8001 'International Tables Vol C Tables 4.2.6.8 and 6.1.1.4'
I I -0.4742 1.8119 'International Tables Vol C Tables 4.2.6.8 and 6.1.1.4'

loop_
_geom_angle_atom_site_label_1
_geom_angle_atom_site_label_2
_geom_angle_atom_site_label_3
_geom_angle
_geom_angle_site_symmetry_1
_geom_angle_site_symmetry_3
I2 Ge1 I2 180.0 4_576 2_645
I2 Ge1 I2 90.539(11) 4_576 .
I2 Ge1 I2 89.461(11) 2_645 .
I2 Ge1 I2 89.461(11) 4_576 3_666
I2 Ge1 I2 90.539(10) 2_645 3_666
I2 Ge1 I2 180.0 . 3_666
I2 Ge1 I1 92.083(6) 4_576 3_666
I2 Ge1 I1 87.917(6) 2_645 3_666
I2 Ge1 I1 91.867(7) . 3_666
I2 Ge1 I1 88.132(7) 3_666 3_666
I2 Ge1 I1 87.917(6) 4_576 .
I2 Ge1 I1 92.083(6) 2_645 .
I2 Ge1 I1 88.133(7) . .
I2 Ge1 I1 91.868(7) 3_666 .
I1 Ge1 I1 180.0 3_666 .
Ge1 I2 Ge1 155.192(6) 2_655 .
C7 N1 H1A 109.5 . .
C7 N1 H1B 109.5 . .
H1A N1 H1B 109.5 . .
C7 N1 H1C 109.5 . .
H1A N1 H1C 109.5 . .
H1B N1 H1C 109.5 . .
C6 C1 C2 119.7(3) . .
C6 C1 C7 120.2(3) . .
C2 C1 C7 120.1(2) . .
C3 C2 C1 119.0(3) . .
C3 C2 H2A 120.5 . .
C1 C2 H2A 120.5 . .
C4 C3 C2 121.9(3) . .
C4 C3 Cl1 119.9(2) . .
C2 C3 Cl1 118.2(2) . .
C3 C4 C5 119.1(3) . .
C3 C4 H4A 120.4 . .
C5 C4 H4A 120.4 . .
C4 C5 C6 120.3(3) . .
C4 C5 H5A 119.8 . .
C6 C5 H5A 119.8 . .
C5 C6 C1 119.9(3) . .
C5 C6 H6A 120.0 . .
C1 C6 H6A 120.0 . .
N1 C7 C1 110.6(2) . .
N1 C7 H7A 109.5 . .
C1 C7 H7A 109.5 . .
N1 C7 H7B 109.5 . .
C1 C7 H7B 109.5 . .
H7A C7 H7B 108.1 . .

loop_
_geom_bond_atom_site_label_1
_geom_bond_atom_site_label_2
_geom_bond_distance
_geom_bond_site_symmetry_2
Ge1 I2 2.9855(4) 4_576
Ge1 I2 2.9855(4) 2_645
Ge1 I2 2.9879(3) .
Ge1 I2 2.9879(3) 3_666
Ge1 I1 3.0088(5) 3_666
Ge1 I1 3.0088(5) .
Cl1 C3 1.754(3) .
N1 C7 1.506(3) .
N1 H1A 0.9100 .
N1 H1B 0.9100 .
N1 H1C 0.9100 .
C1 C6 1.394(4) .
C1 C2 1.396(4) .
C1 C7 1.514(4) .
C2 C3 1.382(4) .
C2 H2A 0.9500 .
C3 C4 1.378(4) .
C4 C5 1.384(5) .
C4 H4A 0.9500 .
C5 C6 1.393(4) .
C5 H5A 0.9500 .
C6 H6A 0.9500 .
C7 H7A 0.9900 .
C7 H7B 0.9900 .

loop_
_geom_hbond_atom_site_label_D
_geom_hbond_atom_site_label_H
_geom_hbond_atom_site_label_A
_geom_hbond_distance_DH
_geom_hbond_distance_HA
_geom_hbond_distance_DA
_geom_hbond_angle_DHA
_geom_hbond_site_symmetry_A
_geom_hbond_publ_flag
N1 H1A I2 0.91 2.74 3.616(2) 161.3 4_566 yes
N1 H1B I1 0.91 2.89 3.707(2) 150.9 4_565 yes
N1 H1C I1 0.91 2.69 3.592(2) 171.7 . yes

loop_
_geom_torsion_atom_site_label_1
_geom_torsion_atom_site_label_2
_geom_torsion_atom_site_label_3
_geom_torsion_atom_site_label_4
_geom_torsion
_geom_torsion_site_symmetry_1
_geom_torsion_site_symmetry_2
_geom_torsion_site_symmetry_3
_geom_torsion_site_symmetry_4
C6 C1 C2 C3 1.3(4) . . . .
C7 C1 C2 C3 -177.0(2) . . . .
C1 C2 C3 C4 -0.6(4) . . . .
C1 C2 C3 Cl1 179.9(2) . . . .
C2 C3 C4 C5 -0.2(4) . . . .
Cl1 C3 C4 C5 179.2(2) . . . .
C3 C4 C5 C6 0.4(5) . . . .
C4 C5 C6 C1 0.3(4) . . . .
C2 C1 C6 C5 -1.2(4) . . . .
C7 C1 C6 C5 177.1(2) . . . .
C6 C1 C7 N1 -103.9(3) . . . .
C2 C1 C7 N1 74.4(3) . . . .
